data_7704070
loop_
_publ_author_name
'Maiola, Michela L.'
'Petel, Brittney E.'
'Brennessel, William W.'
'Matson, Ellen M.'

_publ_section_title
;
 Site-selective halogenation of mixed-valent vanadium oxide clusters.
;
_journal_issue 45
_journal_name_full 'Dalton transactions (Cambridge, England : 2003)'
_journal_page_first 16184
_journal_page_last 16192
_journal_paper_doi 10.1039/d0dt01077d
_journal_volume 49
_journal_year 2020
_chemical_formula_moiety 'C4 H10 Cl5 O8 W3, C24 H60 Cl O18 V6'
_chemical_formula_sum 'C28 H70 Cl6 O26 V6 W3'
_chemical_formula_weight 1892.73
_space_group_crystal_system triclinic
_space_group_IT_number 2
_space_group_name_Hall '-P 1'
_space_group_name_H-M_alt 'P -1'
_atom_sites_solution_hydrogens geom
_atom_sites_solution_primary dual
_atom_sites_solution_secondary difmap
_audit_creation_date 2020-02-29
_audit_creation_method
;
Olex2 1.3-ac4
(compiled 2019.04.23 svn.r3594 for Rigaku Oxford Diffraction, GUI svn.r5739)
;
_audit_update_record
;
2020-03-12 deposited with the CCDC.	2020-04-13 downloaded from the CCDC.
;
_cell_angle_alpha 81.532(2)
_cell_angle_beta 87.046(3)
_cell_angle_gamma 83.092(3)
_cell_formula_units_Z 2
_cell_length_a 10.7819(4)
_cell_length_b 15.5823(4)
_cell_length_c 16.9994(5)
_cell_measurement_reflns_used 15382
_cell_measurement_temperature 100.00(10)
_cell_measurement_theta_max 74.2920
_cell_measurement_theta_min 2.6730
_cell_volume 2802.71(15)
_computing_cell_refinement 'CrysAlisPro 1.171.40.71a (Rigaku OD, 2020)'
_computing_data_collection 'CrysAlisPro 1.171.40.71a (Rigaku OD, 2020)'
_computing_data_reduction 'CrysAlisPro 1.171.40.71a (Rigaku OD, 2020)'
_computing_molecular_graphics 'Olex2 (Dolomanov et al., 2009)'
_computing_publication_material 'Olex2 (Dolomanov et al., 2009)'
_computing_structure_refinement 'ShelXL (Sheldrick, 2015b)'
_computing_structure_solution 'ShelXT (Sheldrick, 2015a)'
_diffrn_ambient_environment N~2~
_diffrn_ambient_temperature 100.00(10)
_diffrn_detector 'Hybrid Pixel Array Detector'
_diffrn_detector_area_resol_mean 10.0000
_diffrn_detector_type HyPix
_diffrn_measured_fraction_theta_full 0.992
_diffrn_measured_fraction_theta_max 0.959
_diffrn_measurement_details
;
List of Runs (angles in degrees, time in seconds):

  # Type    Start    End  Width  t~exp~   \w     \q     \k     \f   Frames
#--------------------------------------------------------------------------
  1  \w     -5.00  22.00   0.50    1.76    --  -49.75  19.00-120.00   54
  2  \w    -34.00  22.00   0.50    1.76    --  -49.75  38.00 -60.00  112
  3  \w     -5.00  21.00   0.50    1.76    --  -49.75  19.00  30.00   52
  4  \w    -40.00 -13.00   0.50    7.02    --  -84.25  45.00 -90.00   54
  5  \w    -83.00  -8.00   0.50    1.76    --  -49.75 115.00  49.00  150
  6  \w    -42.00 -15.00   0.50    7.02    --  -84.25  45.00  60.00   54
  7  \w    -72.00 -47.00   0.50    7.02    --  -84.25 115.00  49.00   50
  8  \w   -117.00 -84.00   0.50    1.76    --  -49.75 170.00-167.00   66
  9  \w     84.00 114.00   0.50    1.76    --   49.75 170.00-167.00   60
 10  \w     85.00 110.00   0.50    7.02    --  105.75 170.00-167.00   50
 11  \w    133.00 166.00   0.50    7.02    --  105.75 125.00 -30.00   66
 12  \w    115.00 140.00   0.50    7.02    --  105.75 115.00  49.00   50
 13  \w     96.00 130.00   0.50    7.02    --  105.75 125.00 -30.00   68
 14  \w     97.00 177.00   0.50    7.02    --  105.75  45.00  60.00  160
 15  \w    116.00 170.00   0.50    7.02    --  105.75  15.00 -60.00  108
 16  \w    102.00 152.00   0.50    7.02    --  105.75  30.00-150.00  100
 17  \w    109.00 135.00   0.50    7.02    --  105.75  61.00-180.00   52
 18  \w    105.00 178.00   0.50    7.02    --  105.75  45.00 -30.00  146
 19  \w     98.00 174.00   0.50    7.02    --  105.75  15.00  60.00  152
 20  \w     91.00 119.00   0.50    7.02    --  105.75 -77.00 120.00   56
 21  \w     90.00 116.00   0.50    7.02    --  105.75 -84.00 143.90   52
 22  \w     75.00 105.00   0.50    7.02    --  105.75 -94.00 150.00   60
 23  \w     79.00 106.00   0.50    7.02    --  105.75 -96.00 100.45   54
 24  \w     65.00  90.00   0.50    1.76    --   49.75-170.00 177.00   50
 25  \w     68.00 102.00   0.50    7.02    --  105.75-170.00 177.00   68
 26  \w     51.00  77.00   0.50    7.02    --  105.75 -77.00 120.00   52
 27  \w     42.00  67.00   0.50    7.02    --  105.75 -94.00 150.00   50
 28  \w     39.00  73.00   0.50    7.02    --  105.75 -61.00 120.00   68
 29  \w     36.00  68.00   0.50    7.02    --  105.75 -94.00  90.00   64
 30  \w     38.00  63.00   0.50    7.02    --  105.75 -61.00  30.00   50
 31  \w     52.00  94.00   0.50    7.02    --  105.75 -77.00   0.00   84
 32  \w     75.00 104.00   0.50    7.02    --  105.75 -94.00 -60.00   58
 33  \w     85.00 111.00   0.50    7.02    --  105.75-125.00 -90.00   52
 34  \w     71.00 105.00   0.50    7.02    --  105.75 -94.00 -90.00   68
 35  \w     50.00  76.00   0.50    7.02    --  105.75-115.00 -39.00   52
 36  \w     35.00 106.00   0.50    7.02    --  105.75 -97.00  17.60  142
 37  \w     38.00 106.00   0.50    7.02    --  105.75 -94.00  60.00  136
 38  \w     40.00  67.00   0.50    7.02    --  105.75 -94.00 -60.00   54
 39  \w     43.00 107.00   0.50    7.02    --  105.75-106.00 -89.29  128
 40  \w     43.00  78.00   0.50    7.02    --  105.75 -61.00-180.00   70
 41  \w     34.00 105.00   0.50    7.02    --  105.75 -94.00-180.00  142
 42  \w     36.00  67.00   0.50    7.02    --  105.75-125.00 -90.00   62
 43  \w     36.00  94.00   0.50    7.02    --  105.75-125.00 -60.00  116
 44  \w     34.00  59.00   0.50    1.76    --   49.75-115.00 -39.00   50
 45  \w     35.00  61.00   0.50    7.02    --  105.75 -61.00 -30.00   52
 46  \w     34.00 106.00   0.50    7.02    --  105.75 -94.00 -30.00  144
 47  \w     38.00  64.00   0.50    7.02    --  105.75-125.00  60.00   52
 48  \w     42.00 102.00   0.50    7.02    --  105.75 -94.00 120.00  120
 49  \w     35.00  72.00   0.50    7.02    --  105.75 -96.00 100.45   74
 50  \w     98.00 152.00   0.50    7.02    --  105.75  15.00 150.00  108
 51  \w     98.00 178.00   0.50    7.02    --  105.75  30.00 150.00  160
 52  \w     34.00  74.00   0.50    7.02    --  105.75 -61.00 -90.00   80
 53  \w    -88.00 -47.00   0.50    1.76    --  -49.75-170.00 177.00   82
 54  \w   -121.00 -33.00   0.50    1.76    --  -49.75 -77.00   0.00  176
 55  \w   -114.00 -89.00   0.50    7.02    --  -84.25-115.00 -39.00   50
 56  \w   -121.00 -73.00   0.50    1.76    --  -49.75-125.00  30.00   96
 57  \w   -119.00 -74.00   0.50    1.76    --  -49.75-125.00   0.00   90
 58  \w   -114.00 -89.00   0.50    7.02    --  -84.25-170.00 177.00   50
;
_diffrn_measurement_device 'four-circle diffractometer'
_diffrn_measurement_device_type 'XtaLAB Synergy, Dualflex, HyPix'
_diffrn_measurement_method '\w scans'
_diffrn_orient_matrix_type 'CrysAlisPro convention (1999,Acta A55,543-557)'
_diffrn_orient_matrix_UB_11 -0.0288948000
_diffrn_orient_matrix_UB_12 -0.0045274000
_diffrn_orient_matrix_UB_13 0.0901209000
_diffrn_orient_matrix_UB_21 0.1108951000
_diffrn_orient_matrix_UB_22 0.0517055000
_diffrn_orient_matrix_UB_23 0.0075608000
_diffrn_orient_matrix_UB_31 -0.0872217000
_diffrn_orient_matrix_UB_32 0.0861911000
_diffrn_orient_matrix_UB_33 -0.0150276000
_diffrn_radiation_monochromator mirror
_diffrn_radiation_probe x-ray
_diffrn_radiation_type 'Cu K\a'
_diffrn_radiation_wavelength 1.54184
_diffrn_reflns_av_R_equivalents 0.1213
_diffrn_reflns_av_unetI/netI 0.0851
_diffrn_reflns_Laue_measured_fraction_full 0.992
_diffrn_reflns_Laue_measured_fraction_max 0.959
_diffrn_reflns_limit_h_max 13
_diffrn_reflns_limit_h_min -13
_diffrn_reflns_limit_k_max 19
_diffrn_reflns_limit_k_min -17
_diffrn_reflns_limit_l_max 21
_diffrn_reflns_limit_l_min -21
_diffrn_reflns_number 48081
_diffrn_reflns_point_group_measured_fraction_full 0.992
_diffrn_reflns_point_group_measured_fraction_max 0.959
_diffrn_reflns_theta_full 74.504
_diffrn_reflns_theta_max 79.864
_diffrn_reflns_theta_min 2.629
_diffrn_source 'micro-focus sealed X-ray tube'
_diffrn_source_type 'PhotonJet (Cu) X-ray Source'
_exptl_absorpt_coefficient_mu 22.322
_exptl_absorpt_correction_T_max 1.00000
_exptl_absorpt_correction_T_min 0.68548
_exptl_absorpt_correction_type multi-scan
_exptl_absorpt_process_details
;
CrysAlisPro 1.171.40.71a (Rigaku Oxford Diffraction, 2020)
Empirical absorption correction using spherical harmonics,
 implemented in SCALE3 ABSPACK scaling algorithm.
;
_exptl_crystal_colour orange
_exptl_crystal_colour_primary orange
_exptl_crystal_density_diffrn 2.243
_exptl_crystal_description block
_exptl_crystal_F_000 1816
_exptl_crystal_size_max 0.06
_exptl_crystal_size_mid 0.054
_exptl_crystal_size_min 0.035
_refine_diff_density_max 3.821
_refine_diff_density_min -3.025
_refine_diff_density_rms 0.282
_refine_ls_extinction_coef 0.00034(9)
_refine_ls_extinction_expression Fc^*^=kFc[1+0.001xFc^2^\l^3^/sin(2\q)]^-1/4^
_refine_ls_extinction_method 'SHELXL-2018/3 (Sheldrick 2018)'
_refine_ls_goodness_of_fit_ref 1.082
_refine_ls_hydrogen_treatment constr
_refine_ls_matrix_type full
_refine_ls_number_parameters 736
_refine_ls_number_reflns 11712
_refine_ls_number_restraints 238
_refine_ls_restrained_S_all 1.075
_refine_ls_R_factor_all 0.1280
_refine_ls_R_factor_gt 0.1002
_refine_ls_shift/su_max 0.001
_refine_ls_shift/su_mean 0.000
_refine_ls_structure_factor_coef Fsqd
_refine_ls_weighting_details 'w=1/[\s^2^(Fo^2^)+(0.1901P)^2^+12.3525P] where P=(Fo^2^+2Fc^2^)/3'
_refine_ls_weighting_scheme calc
_refine_ls_wR_factor_gt 0.2861
_refine_ls_wR_factor_ref 0.3201
_reflns_Friedel_coverage 0.000
_reflns_number_gt 8069
_reflns_number_total 11712
_reflns_threshold_expression 'I > 2\s(I)'
_cod_data_source_file d0dt01077d2.cif
_cod_data_source_block matbp48
_cod_depositor_comments 'Adding full bibliography for 7704070--7704072.cif.'
_cod_database_code 7704070
_shelx_shelxl_version_number 2018/3
_shelx_space_group_comment
;
The symmetry employed for this shelxl refinement is uniquely defined
by the following loop, which should always be used as a source of
symmetry information in preference to the above space-group names.
They are only intended as comments.
;
_shelx_estimated_absorpt_t_max 0.509
_shelx_estimated_absorpt_t_min 0.348
_diffrn_oxdiff_digest_frames
;
01b10cc4aa192927d798816e8a01a5e2140477678d1
;
_reflns_odcompleteness_completeness 99.22
_reflns_odcompleteness_iscentric 1
_reflns_odcompleteness_theta 74.33
_olex2_refinement_description
;
1. Fixed Uiso
 At 1.2 times of:
  All C(H,H) groups, All C(H,H,H,H) groups
 At 1.5 times of:
  All C(H,H,H) groups
2. Restrained distances
 O14-C15 \\sim O14-C15'
 with sigma of 0.01
 C15-C16 \\sim C15'-C16'
 with sigma of 0.01
 O14-C16 \\sim O14-C16'
 with sigma of 0.02
 O10-C7 \\sim O10-C7'
 with sigma of 0.01
 C7-C8 \\sim C7'-C8'
 with sigma of 0.01
 O10-C8 \\sim O10-C8'
 with sigma of 0.02
 O17-C21 \\sim O17-C21'
 with sigma of 0.01
 C21-C22 \\sim C21'-C22'
 with sigma of 0.01
 O17-C22 \\sim O17-C22'
 with sigma of 0.02
 W1-Cl2 \\sim W1'-Cl2'
 with sigma of 0.01
 W1-O20 \\sim W1'-O20'
 with sigma of 0.01
 W1-O25 \\sim W1'-O25' \\sim O25-W3 \\sim O25'-W3
 with sigma of 0.01
 W2-O21 \\sim W2'-O21'
 with sigma of 0.01
 W2-O26 \\sim W2'-O26'
 with sigma of 0.01
 W2-O24 \\sim W2-O24' \\sim O24-W3 \\sim O24'-W3
 with sigma of 0.01
 W1-O23 \\sim W2-O23 \\sim W1'-O23' \\sim W2'-O23'
 with sigma of 0.01
 W1-Cl6 \\sim W2-Cl6 \\sim W3-Cl6 \\sim W1'-Cl6' \\sim W2'-Cl6' \\sim W3-Cl6'
 with sigma of 0.02
 C27-C28' \\sim C27-C28
 with sigma of 0.01
3. Uiso/Uaniso restraints and constraints
All non-hydrogen atoms have similar U: within 1A with sigma of 0.01 and sigma
for terminal atoms of 0.02
Uanis(W1) = Uanis(W1')
Uanis(W2) = Uanis(W2')
Uanis(O20) = Uanis(O20')
Uanis(O21) = Uanis(O21')
Uanis(O23) = Uanis(O23')
Uanis(O24) = Uanis(O24')
Uanis(O25) = Uanis(O25')
Uanis(Cl2) = Uanis(Cl2')
Uanis(Cl3) = Uanis(Cl3')
Uanis(Cl4) = Uanis(Cl4')
Uanis(Cl6) = Uanis(Cl6')
Uanis(O26) = Uanis(O26')
Uanis(C25) = Uanis(C25')
Uanis(C26) = Uanis(C26')
Uanis(C28') = Uanis(C28)
4. Rigid body (RIGU) restrains
 O10, C7, C8
 with sigma for 1-2 distances of 0.004 and sigma for 1-3 distances of 0.004
 O10, C7', C8'
 with sigma for 1-2 distances of 0.004 and sigma for 1-3 distances of 0.004
 O13, C13, C14
 with sigma for 1-2 distances of 0.004 and sigma for 1-3 distances of 0.004
 O14, C15, C16
 with sigma for 1-2 distances of 0.004 and sigma for 1-3 distances of 0.004
 O14, C15', C16'
 with sigma for 1-2 distances of 0.004 and sigma for 1-3 distances of 0.004
 O17, C21, C22
 with sigma for 1-2 distances of 0.004 and sigma for 1-3 distances of 0.004
 O17, C21', C22'
 with sigma for 1-2 distances of 0.004 and sigma for 1-3 distances of 0.004
 W1, O20, O25
 with sigma for 1-2 distances of 0.004 and sigma for 1-3 distances of 0.004
 W1', O20', O25'
 with sigma for 1-2 distances of 0.004 and sigma for 1-3 distances of 0.004
5. Same fragment restrains
{O26, C25, C26} sigma for 1-2: 0.02, 1-3: 0.04
as
{O26', C25', C26'}
6. Others
 Sof(W1')=Sof(W2')=Sof(Cl2')=Sof(Cl3')=Sof(Cl4')=Sof(Cl6')=Sof(O20')=Sof(O21')=
 Sof(O23')=Sof(O24')=Sof(O25')=Sof(O26')=Sof(C25')=Sof(H25C)=Sof(H25D)=
 Sof(C26')=Sof(H26D)=Sof(H26E)=Sof(H26F)=1-FVAR(1)
 Sof(W1)=Sof(W2)=Sof(Cl2)=Sof(Cl3)=Sof(Cl4)=Sof(Cl6)=Sof(O20)=Sof(O21)=
 Sof(O23)=Sof(O24)=Sof(O25)=Sof(O26)=Sof(C25)=Sof(H25A)=Sof(H25B)=Sof(C26)=
 Sof(H26A)=Sof(H26B)=Sof(H26C)=FVAR(1)
 Sof(C7')=Sof(H7'A)=Sof(H7'B)=Sof(C8')=Sof(H8'A)=Sof(H8'B)=Sof(H8'C)=1-FVAR(2)
 Sof(C7)=Sof(H7A)=Sof(H7B)=Sof(C8)=Sof(H8A)=Sof(H8B)=Sof(H8C)=FVAR(2)
 Sof(C15')=Sof(H15C)=Sof(H15D)=Sof(C16')=Sof(H16D)=Sof(H16E)=Sof(H16F)=1-FVAR(3)
 Sof(C15)=Sof(H15A)=Sof(H15B)=Sof(C16)=Sof(H16A)=Sof(H16B)=Sof(H16C)=FVAR(3)
 Sof(C21')=Sof(H21C)=Sof(H21D)=Sof(C22')=Sof(H22D)=Sof(H22E)=Sof(H22F)=1-FVAR(4)
 Sof(C21)=Sof(H21A)=Sof(H21B)=Sof(C22)=Sof(H22A)=Sof(H22B)=Sof(H22C)=FVAR(4)
 Sof(H27C)=Sof(H27D)=Sof(C28')=Sof(H28D)=Sof(H28E)=Sof(H28F)=1-FVAR(5)
 Sof(H27A)=Sof(H27B)=Sof(C28)=Sof(H28A)=Sof(H28B)=Sof(H28C)=FVAR(5)
7.a Secondary CH2 refined with riding coordinates:
 C27(H27A,H27B), C27(H27C,H27D), C25(H25A,H25B), C25'(H25C,H25D), C1(H1A,H1B),
 C3(H3A,H3B), C5(H5A,H5B), C9(H9A,H9B), C11(H11A,H11B), C13(H13A,H13B),
 C17(H17A,H17B), C19(H19A,H19B), C23(H23A,H23B), C7(H7A,H7B), C15(H15A,H15B),
 C21(H21A,H21B), C7'(H7'A,H7'B), C15'(H15C,H15D), C21'(H21C,H21D)
7.b Me refined with riding coordinates:
 C26(H26A,H26B,H26C), C28(H28A,H28B,H28C), C26'(H26D,H26E,H26F), C28'(H28D,
 H28E,H28F), C8(H8A,H8B,H8C), C16(H16A,H16B,H16C), C22(H22A,H22B,H22C),
 C8'(H8'A,H8'B,H8'C), C16'(H16D,H16E,H16F), C22'(H22D,H22E,H22F)
7.c Idealised Me refined as rotating group:
 C2(H2A,H2B,H2C), C4(H4A,H4B,H4C), C6(H6A,H6B,H6C), C10(H10A,H10B,H10C),
 C12(H12A,H12B,H12C), C14(H14A,H14B,H14C), C18(H18A,H18B,H18C), C20(H20A,H20B,
 H20C), C24(H24A,H24B,H24C)
;
_olex2_submission_original_sample_id matbp48
_olex2_submission_special_instructions 'No special instructions were received'
_oxdiff_exptl_absorpt_empirical_details
;
Empirical correction (ABSPACK) includes:
- Absorption correction using spherical harmonics
- Frame scaling
;
_oxdiff_exptl_absorpt_empirical_full_max 3.617
_oxdiff_exptl_absorpt_empirical_full_min 0.232

loop_
_space_group_symop_operation_xyz
'x, y, z'
'-x, -y, -z'

loop_
_atom_site_label
_atom_site_type_symbol
_atom_site_fract_x
_atom_site_fract_y
_atom_site_fract_z
_atom_site_U_iso_or_equiv
_atom_site_adp_type
_atom_site_occupancy
_atom_site_site_symmetry_order
_atom_site_calc_flag
_atom_site_refinement_flags_posn
_atom_site_refinement_flags_adp
_atom_site_refinement_flags_occupancy
_atom_site_disorder_assembly
_atom_site_disorder_group
W3 W 0.41464(7) 0.70526(4) 0.12487(5) 0.0724(3) Uani 1 1 d D U . . .
Cl5 Cl 0.4342(4) 0.8064(3) 0.0081(2) 0.0785(9) Uani 1 1 d . U . . .
O22 O 0.3921(13) 0.6164(8) 0.0839(9) 0.097(4) Uani 1 1 d . U . . .
O27 O 0.2528(11) 0.7600(7) 0.1375(6) 0.073(3) Uani 1 1 d . U . . .
C27 C 0.1867(15) 0.8414(11) 0.1457(10) 0.075(4) Uani 1 1 d D U . . .
H27A H 0.236052 0.887413 0.122468 0.090 Uiso 0.78(7) 1 calc R . P A 1
H27B H 0.171747 0.846119 0.201736 0.090 Uiso 0.78(7) 1 calc R . P A 1
H27C H 0.202417 0.882648 0.098744 0.090 Uiso 0.22(7) 1 calc R . P A 2
H27D H 0.216338 0.862786 0.191266 0.090 Uiso 0.22(7) 1 calc R . P A 2
W1 W 0.49334(13) 0.69098(10) 0.31725(8) 0.0919(4) Uani 0.7398(15) 1 d D U P B 1
W2 W 0.70544(8) 0.75405(6) 0.16489(6) 0.0655(3) Uani 0.7398(15) 1 d D U P B 1
Cl2 Cl 0.2852(7) 0.7421(8) 0.3489(5) 0.0983(18) Uani 0.7398(15) 1 d D U P B 1
Cl3 Cl 0.5481(9) 0.7914(8) 0.3990(4) 0.133(3) Uani 0.7398(15) 1 d . U P B 1
Cl4 Cl 0.7783(8) 0.8431(5) 0.2499(4) 0.104(2) Uani 0.7398(15) 1 d . U P B 1
Cl6 Cl 0.4752(5) 0.8415(3) 0.2021(3) 0.0661(12) Uani 0.7398(15) 1 d D U P B 1
O20 O 0.511(3) 0.6007(18) 0.3807(18) 0.161(8) Uani 0.7398(15) 1 d D U P B 1
O21 O 0.8400(12) 0.6910(10) 0.1432(10) 0.079(4) Uani 0.7398(15) 1 d D U P B 1
O23 O 0.6526(10) 0.6868(11) 0.2622(7) 0.093(4) Uani 0.7398(15) 1 d D U P B 1
O24 O 0.5926(7) 0.6958(9) 0.1151(8) 0.067(3) Uani 0.7398(15) 1 d D U P B 1
O25 O 0.4191(15) 0.6471(8) 0.2332(4) 0.088(3) Uani 0.7398(15) 1 d D U P B 1
O26 O 0.7052(13) 0.8499(9) 0.0837(9) 0.067(3) Uani 0.7398(15) 1 d D U P B 1
C25 C 0.665(2) 0.9412(12) 0.0784(16) 0.083(4) Uani 0.7398(15) 1 d D U P B 1
H25A H 0.641090 0.956426 0.130809 0.099 Uiso 0.7398(15) 1 calc R . P B 1
H25B H 0.593303 0.956642 0.044819 0.099 Uiso 0.7398(15) 1 calc R . P B 1
C26 C 0.768(3) 0.9876(15) 0.0446(15) 0.085(6) Uani 0.7398(15) 1 d D U P B 1
H26A H 0.743520 1.049312 0.040381 0.128 Uiso 0.7398(15) 1 calc R . P B 1
H26B H 0.838335 0.971948 0.078366 0.128 Uiso 0.7398(15) 1 calc R . P B 1
H26C H 0.790746 0.972163 -0.007269 0.128 Uiso 0.7398(15) 1 calc R . P B 1
C28 C 0.063(3) 0.8524(17) 0.105(3) 0.113(7) Uani 0.78(7) 1 d D U P A 1
H28A H 0.019364 0.908437 0.111246 0.169 Uiso 0.78(7) 1 calc R . P A 1
H28B H 0.078374 0.848495 0.049456 0.169 Uiso 0.78(7) 1 calc R . P A 1
H28C H 0.014181 0.807273 0.128586 0.169 Uiso 0.78(7) 1 calc R . P A 1
W1' W 0.4548(4) 0.7001(3) 0.3473(2) 0.0919(4) Uani 0.2602(15) 1 d D U P B 2
W2' W 0.6915(3) 0.76033(17) 0.2116(2) 0.0655(3) Uani 0.2602(15) 1 d D U P B 2
Cl2' Cl 0.2429(15) 0.755(3) 0.3594(17) 0.0983(18) Uani 0.2602(15) 1 d D U P B 2
Cl3' Cl 0.486(3) 0.799(3) 0.4285(13) 0.133(3) Uani 0.2602(15) 1 d . U P B 2
Cl4' Cl 0.740(2) 0.8605(16) 0.2944(13) 0.104(2) Uani 0.2602(15) 1 d . U P B 2
Cl6' Cl 0.4439(13) 0.8361(9) 0.2182(8) 0.0661(12) Uani 0.2602(15) 1 d D U P B 2
O20' O 0.458(8) 0.607(4) 0.407(6) 0.161(8) Uani 0.2602(15) 1 d D U P B 2
O21' O 0.836(2) 0.703(2) 0.211(3) 0.079(4) Uani 0.2602(15) 1 d D U P B 2
O23' O 0.6232(16) 0.696(3) 0.305(2) 0.093(4) Uani 0.2602(15) 1 d D U P B 2
O24' O 0.5870(14) 0.700(3) 0.147(2) 0.067(3) Uani 0.2602(15) 1 d D U P B 2
O25' O 0.438(5) 0.676(2) 0.2392(6) 0.088(3) Uani 0.2602(15) 1 d D U P B 2
O26' O 0.717(4) 0.842(2) 0.1211(19) 0.067(3) Uani 0.2602(15) 1 d D U P B 2
C25' C 0.692(6) 0.914(3) 0.060(3) 0.083(4) Uani 0.2602(15) 1 d D U P B 2
H25C H 0.604450 0.938194 0.063986 0.099 Uiso 0.2602(15) 1 calc R . P B 2
H25D H 0.708633 0.896235 0.008339 0.099 Uiso 0.2602(15) 1 calc R . P B 2
C26' C 0.772(9) 0.979(4) 0.072(5) 0.085(6) Uani 0.2602(15) 1 d D U P B 2
H26D H 0.757180 1.028996 0.032247 0.128 Uiso 0.2602(15) 1 calc R . P B 2
H26E H 0.753978 0.996310 0.123989 0.128 Uiso 0.2602(15) 1 calc R . P B 2
H26F H 0.857688 0.954541 0.068595 0.128 Uiso 0.2602(15) 1 calc R . P B 2
C28' C 0.048(3) 0.836(6) 0.157(12) 0.113(7) Uani 0.22(7) 1 d D U P A 2
H28D H 0.005452 0.892577 0.162054 0.169 Uiso 0.22(7) 1 calc R . P A 2
H28E H 0.018021 0.815656 0.111166 0.169 Uiso 0.22(7) 1 calc R . P A 2
H28F H 0.031930 0.795812 0.203608 0.169 Uiso 0.22(7) 1 calc R . P A 2
V1 V 1.0344(2) 0.18763(14) 0.20021(13) 0.0566(5) Uani 1 1 d . U . . .
V2 V 1.2600(2) 0.26975(16) 0.25967(16) 0.0645(6) Uani 1 1 d . U . . .
V3 V 1.0269(2) 0.39119(14) 0.17446(13) 0.0595(5) Uani 1 1 d . U . . .
V4 V 0.8335(2) 0.29635(15) 0.29948(16) 0.0653(6) Uani 1 1 d . U . . .
V5 V 1.0673(3) 0.17271(14) 0.38409(13) 0.0640(6) Uani 1 1 d . U . . .
V6 V 1.0610(3) 0.38220(14) 0.36390(13) 0.0620(6) Uani 1 1 d . U . . .
Cl1 Cl 1.0206(5) 0.0902(3) 0.1156(3) 0.0968(13) Uani 1 1 d . U . . .
O2 O 1.4097(12) 0.2645(9) 0.2462(9) 0.100(4) Uani 1 1 d . U . . .
O3 O 1.0144(12) 0.4708(6) 0.1010(6) 0.078(3) Uani 1 1 d . U . . .
O4 O 0.6879(12) 0.3064(9) 0.3155(9) 0.097(4) Uani 1 1 d . U . . .
O5 O 1.0809(15) 0.0936(8) 0.4603(8) 0.099(4) Uani 1 1 d . U . . .
O6 O 1.0695(13) 0.4536(6) 0.4211(6) 0.081(3) Uani 1 1 d . U . . .
O7 O 1.2178(8) 0.1881(6) 0.1914(6) 0.060(2) Uani 1 1 d . U . . .
O8 O 1.0196(10) 0.2941(6) 0.1181(5) 0.064(2) Uani 1 1 d . U . . .
O9 O 0.8541(9) 0.2120(6) 0.2248(6) 0.069(2) Uani 1 1 d . U . . .
O10 O 1.0540(10) 0.1040(6) 0.2993(6) 0.067(2) Uani 1 1 d D U . . .
O11 O 1.2079(10) 0.3660(6) 0.1715(6) 0.069(2) Uani 1 1 d . U . . .
O12 O 0.8507(9) 0.3891(6) 0.2064(6) 0.068(2) Uani 1 1 d . U . . .
O13 O 0.8859(11) 0.2013(6) 0.3854(6) 0.073(3) Uani 1 1 d . U . . .
O14 O 1.2447(11) 0.1776(7) 0.3521(7) 0.079(3) Uani 1 1 d D U . . .
O15 O 1.2379(10) 0.3562(6) 0.3342(6) 0.073(3) Uani 1 1 d . U . . .
O16 O 1.0439(10) 0.4602(6) 0.2617(5) 0.066(2) Uani 1 1 d . U . . .
O17 O 0.8800(11) 0.3790(7) 0.3681(6) 0.074(3) Uani 1 1 d D U . . .
O18 O 1.0758(12) 0.2729(6) 0.4404(6) 0.073(3) Uani 1 1 d . U . . .
O19 O 1.0476(7) 0.2831(5) 0.2796(5) 0.0513(17) Uani 1 1 d . U . . .
C1 C 1.3008(13) 0.1624(8) 0.1282(9) 0.063(3) Uani 1 1 d . U . . .
H1A H 1.366683 0.200389 0.119515 0.076 Uiso 1 1 calc R . . . .
H1B H 1.255000 0.169555 0.079641 0.076 Uiso 1 1 calc R . . . .
C2 C 1.3572(15) 0.0712(9) 0.1458(10) 0.072(4) Uani 1 1 d . U . . .
H2A H 1.424381 0.067791 0.181478 0.108 Uiso 1 1 calc GR . . . .
H2B H 1.388911 0.050764 0.097288 0.108 Uiso 1 1 calc GR . . . .
H2C H 1.295033 0.035608 0.170176 0.108 Uiso 1 1 calc GR . . . .
C3 C 1.021(2) 0.3028(11) 0.0333(8) 0.084(5) Uani 1 1 d . U . . .
H3A H 1.045665 0.245695 0.017274 0.100 Uiso 1 1 calc R . . . .
H3B H 1.084826 0.339958 0.012054 0.100 Uiso 1 1 calc R . . . .
C4 C 0.9033(18) 0.3388(12) -0.0019(12) 0.087(5) Uani 1 1 d . U . . .
H4A H 0.840260 0.301671 0.017512 0.131 Uiso 1 1 calc GR . . . .
H4B H 0.912029 0.342567 -0.058753 0.131 Uiso 1 1 calc GR . . . .
H4C H 0.879495 0.396067 0.012258 0.131 Uiso 1 1 calc GR . . . .
C5 C 0.7566(14) 0.1962(11) 0.1726(10) 0.074(4) Uani 1 1 d . U . . .
H5A H 0.795125 0.180112 0.123176 0.088 Uiso 1 1 calc R . . . .
H5B H 0.700217 0.249296 0.159904 0.088 Uiso 1 1 calc R . . . .
C6 C 0.6842(19) 0.1246(14) 0.2125(12) 0.098(6) Uani 1 1 d . U . . .
H6A H 0.640114 0.142646 0.258871 0.147 Uiso 1 1 calc GR . . . .
H6B H 0.740698 0.073016 0.227863 0.147 Uiso 1 1 calc GR . . . .
H6C H 0.625438 0.112194 0.176299 0.147 Uiso 1 1 calc GR . . . .
C9 C 1.2872(16) 0.4298(10) 0.1327(9) 0.075(4) Uani 1 1 d . U . . .
H9A H 1.238113 0.486516 0.122872 0.090 Uiso 1 1 calc R . . . .
H9B H 1.353520 0.434455 0.167763 0.090 Uiso 1 1 calc R . . . .
C10 C 1.341(3) 0.4066(14) 0.0592(12) 0.115(8) Uani 1 1 d . U . . .
H10A H 1.384558 0.348828 0.068244 0.172 Uiso 1 1 calc GR . . . .
H10B H 1.398053 0.447302 0.037595 0.172 Uiso 1 1 calc GR . . . .
H10C H 1.275681 0.408025 0.022432 0.172 Uiso 1 1 calc GR . . . .
C11 C 0.758(2) 0.4654(12) 0.1871(13) 0.096(5) Uani 1 1 d . U . . .
H11A H 0.729332 0.488571 0.235587 0.115 Uiso 1 1 calc R . . . .
H11B H 0.796983 0.510386 0.152329 0.115 Uiso 1 1 calc R . . . .
C12 C 0.6531(19) 0.4434(17) 0.1488(13) 0.109(7) Uani 1 1 d . U . . .
H12A H 0.629220 0.388690 0.175209 0.164 Uiso 1 1 calc GR . . . .
H12B H 0.675488 0.438441 0.094116 0.164 Uiso 1 1 calc GR . . . .
H12C H 0.584314 0.488211 0.151434 0.164 Uiso 1 1 calc GR . . . .
C13 C 0.803(3) 0.185(2) 0.4543(16) 0.130(9) Uani 1 1 d . U . . .
H13A H 0.851576 0.180052 0.501590 0.156 Uiso 1 1 calc R . . . .
H13B H 0.741359 0.235759 0.454923 0.156 Uiso 1 1 calc R . . . .
C14 C 0.742(3) 0.114(2) 0.4598(16) 0.148(11) Uani 1 1 d . U . . .
H14A H 0.794504 0.068611 0.438032 0.222 Uiso 1 1 calc GR . . . .
H14B H 0.666863 0.128601 0.430511 0.222 Uiso 1 1 calc GR . . . .
H14C H 0.721543 0.095037 0.514614 0.222 Uiso 1 1 calc GR . . . .
C17 C 1.333(3) 0.4122(19) 0.3462(17) 0.132(9) Uani 1 1 d . U . . .
H17A H 1.384790 0.420784 0.298118 0.158 Uiso 1 1 calc R . . . .
H17B H 1.291543 0.468809 0.355582 0.158 Uiso 1 1 calc R . . . .
C18 C 1.411(2) 0.3759(18) 0.4123(13) 0.112(7) Uani 1 1 d . U . . .
H18A H 1.464672 0.326283 0.398623 0.167 Uiso 1 1 calc GR . . . .
H18B H 1.358934 0.358014 0.458051 0.167 Uiso 1 1 calc GR . . . .
H18C H 1.460209 0.419252 0.424246 0.167 Uiso 1 1 calc GR . . . .
C19 C 1.016(2) 0.5514(10) 0.2548(12) 0.099(6) Uani 1 1 d . U . . .
H19A H 0.952856 0.564225 0.295687 0.119 Uiso 1 1 calc R . . . .
H19B H 0.977875 0.571553 0.203776 0.119 Uiso 1 1 calc R . . . .
C20 C 1.115(2) 0.6012(14) 0.2606(15) 0.109(7) Uani 1 1 d . U . . .
H20A H 1.150830 0.584755 0.311969 0.164 Uiso 1 1 calc GR . . . .
H20B H 1.084023 0.662128 0.254011 0.164 Uiso 1 1 calc GR . . . .
H20C H 1.177637 0.590549 0.219933 0.164 Uiso 1 1 calc GR . . . .
C23 C 1.1378(19) 0.2641(12) 0.5145(10) 0.085(4) Uani 1 1 d . U . . .
H23A H 1.216065 0.289449 0.504937 0.102 Uiso 1 1 calc R . . . .
H23B H 1.157586 0.202471 0.533845 0.102 Uiso 1 1 calc R . . . .
C24 C 1.065(2) 0.3053(13) 0.5753(10) 0.103(7) Uani 1 1 d . U . . .
H24A H 1.029473 0.362635 0.553020 0.155 Uiso 1 1 calc GR . . . .
H24B H 1.117877 0.309714 0.617934 0.155 Uiso 1 1 calc GR . . . .
H24C H 0.999088 0.270862 0.595476 0.155 Uiso 1 1 calc GR . . . .
C7 C 1.103(3) 0.0121(12) 0.3079(19) 0.070(7) Uani 0.50(3) 1 d D U P C 1
H7A H 1.167727 0.000612 0.347158 0.084 Uiso 0.50(3) 1 calc R . P C 1
H7B H 1.141175 -0.001707 0.257594 0.084 Uiso 0.50(3) 1 calc R . P C 1
C8 C 1.004(4) -0.0438(16) 0.333(3) 0.085(8) Uani 0.50(3) 1 d D U P C 1
H8A H 1.038226 -0.104056 0.338144 0.128 Uiso 0.50(3) 1 calc R . P C 1
H8B H 0.967145 -0.030824 0.383033 0.128 Uiso 0.50(3) 1 calc R . P C 1
H8C H 0.940633 -0.033140 0.293603 0.128 Uiso 0.50(3) 1 calc R . P C 1
C15 C 1.349(4) 0.138(3) 0.406(2) 0.129(15) Uani 0.60(3) 1 d D U P D 1
H15A H 1.406157 0.180913 0.408457 0.155 Uiso 0.60(3) 1 calc R . P D 1
H15B H 1.314483 0.122370 0.459446 0.155 Uiso 0.60(3) 1 calc R . P D 1
C16 C 1.419(3) 0.060(2) 0.3802(19) 0.095(9) Uani 0.60(3) 1 d D U P D 1
H16A H 1.484166 0.037483 0.416646 0.143 Uiso 0.60(3) 1 calc R . P D 1
H16B H 1.363608 0.016468 0.378946 0.143 Uiso 0.60(3) 1 calc R . P D 1
H16C H 1.455308 0.075028 0.327943 0.143 Uiso 0.60(3) 1 calc R . P D 1
C21 C 0.801(4) 0.399(2) 0.4380(17) 0.097(9) Uani 0.48(3) 1 d D U P E 1
H21A H 0.734985 0.361392 0.446219 0.116 Uiso 0.48(3) 1 calc R . P E 1
H21B H 0.851120 0.387941 0.484857 0.116 Uiso 0.48(3) 1 calc R . P E 1
C22 C 0.746(4) 0.488(3) 0.429(3) 0.101(8) Uani 0.48(3) 1 d D U P E 1
H22A H 0.695917 0.498133 0.475103 0.151 Uiso 0.48(3) 1 calc R . P E 1
H22B H 0.811286 0.525481 0.421422 0.151 Uiso 0.48(3) 1 calc R . P E 1
H22C H 0.695204 0.498944 0.382802 0.151 Uiso 0.48(3) 1 calc R . P E 1
C7' C 0.992(3) 0.0250(14) 0.312(2) 0.081(9) Uani 0.50(3) 1 d D U P C 2
H7'A H 0.944932 0.021538 0.265836 0.098 Uiso 0.50(3) 1 calc R . P C 2
H7'B H 0.933284 0.026999 0.357487 0.098 Uiso 0.50(3) 1 calc R . P C 2
C8' C 1.084(4) -0.0528(14) 0.327(3) 0.089(8) Uani 0.50(3) 1 d D U P C 2
H8'A H 1.041507 -0.104317 0.335679 0.134 Uiso 0.50(3) 1 calc R . P C 2
H8'B H 1.141007 -0.055139 0.282163 0.134 Uiso 0.50(3) 1 calc R . P C 2
H8'C H 1.129381 -0.049689 0.373644 0.134 Uiso 0.50(3) 1 calc R . P C 2
C15' C 1.329(4) 0.093(2) 0.360(3) 0.086(13) Uani 0.40(3) 1 d D U P D 2
H15C H 1.278363 0.044736 0.364125 0.103 Uiso 0.40(3) 1 calc R . P D 2
H15D H 1.382893 0.091128 0.312814 0.103 Uiso 0.40(3) 1 calc R . P D 2
C16' C 1.405(5) 0.082(3) 0.430(3) 0.104(11) Uani 0.40(3) 1 d D U P D 2
H16D H 1.457695 0.027736 0.433586 0.156 Uiso 0.40(3) 1 calc R . P D 2
H16E H 1.456118 0.129364 0.425782 0.156 Uiso 0.40(3) 1 calc R . P D 2
H16F H 1.351693 0.083020 0.477042 0.156 Uiso 0.40(3) 1 calc R . P D 2
C21' C 0.787(4) 0.451(2) 0.389(2) 0.099(9) Uani 0.52(3) 1 d D U P E 2
H21C H 0.824411 0.505483 0.378096 0.119 Uiso 0.52(3) 1 calc R . P E 2
H21D H 0.715850 0.456256 0.355356 0.119 Uiso 0.52(3) 1 calc R . P E 2
C22' C 0.746(4) 0.438(3) 0.4698(18) 0.097(8) Uani 0.52(3) 1 d D U P E 2
H22D H 0.686088 0.486270 0.480320 0.145 Uiso 0.52(3) 1 calc R . P E 2
H22E H 0.707232 0.384920 0.480569 0.145 Uiso 0.52(3) 1 calc R . P E 2
H22F H 0.815788 0.434145 0.503308 0.145 Uiso 0.52(3) 1 calc R . P E 2

loop_
_atom_site_aniso_label
_atom_site_aniso_U_11
_atom_site_aniso_U_22
_atom_site_aniso_U_33
_atom_site_aniso_U_23
_atom_site_aniso_U_13
_atom_site_aniso_U_12
W3 0.0630(4) 0.0559(4) 0.0971(5) -0.0143(3) 0.0063(3) -0.0017(3)
Cl5 0.079(2) 0.083(2) 0.076(2) -0.0167(17) 0.0079(17) -0.0154(18)
O22 0.099(9) 0.064(6) 0.128(10) -0.025(6) 0.016(7) -0.001(6)
O27 0.083(7) 0.065(5) 0.071(6) -0.029(4) 0.013(5) 0.005(5)
C27 0.063(8) 0.082(9) 0.076(9) -0.012(7) -0.003(7) 0.007(7)
W1 0.0776(8) 0.1218(9) 0.0617(7) 0.0239(7) -0.0049(5) 0.0025(7)
W2 0.0607(5) 0.0607(4) 0.0695(6) 0.0061(4) -0.0083(4) 0.0000(3)
Cl2 0.079(5) 0.150(6) 0.062(3) -0.018(3) 0.003(3) 0.006(5)
Cl3 0.112(6) 0.221(8) 0.065(4) -0.020(5) -0.029(3) 0.002(6)
Cl4 0.109(5) 0.121(5) 0.084(4) -0.003(4) -0.040(4) -0.018(4)
Cl6 0.062(3) 0.0645(19) 0.071(3) -0.0040(18) -0.013(2) -0.0032(19)
O20 0.113(15) 0.178(14) 0.153(13) 0.097(11) -0.004(11) -0.010(12)
O21 0.048(6) 0.087(9) 0.095(9) 0.008(8) 0.011(7) -0.010(6)
O23 0.083(7) 0.092(7) 0.090(8) 0.033(7) -0.012(6) -0.005(6)
O24 0.080(6) 0.050(5) 0.068(7) -0.011(6) 0.015(5) 0.005(4)
O25 0.068(6) 0.039(6) 0.150(7) 0.020(6) 0.005(6) -0.018(5)
O26 0.065(6) 0.064(5) 0.073(7) -0.010(6) -0.019(6) -0.008(5)
C25 0.091(8) 0.041(7) 0.118(9) -0.023(7) -0.035(7) 0.016(7)
C26 0.105(12) 0.061(8) 0.081(14) 0.016(9) -0.038(12) 0.006(9)
C28 0.083(11) 0.048(9) 0.209(19) -0.018(13) -0.027(14) -0.004(8)
W1' 0.0776(8) 0.1218(9) 0.0617(7) 0.0239(7) -0.0049(5) 0.0025(7)
W2' 0.0607(5) 0.0607(4) 0.0695(6) 0.0061(4) -0.0083(4) 0.0000(3)
Cl2' 0.079(5) 0.150(6) 0.062(3) -0.018(3) 0.003(3) 0.006(5)
Cl3' 0.112(6) 0.221(8) 0.065(4) -0.020(5) -0.029(3) 0.002(6)
Cl4' 0.109(5) 0.121(5) 0.084(4) -0.003(4) -0.040(4) -0.018(4)
Cl6' 0.062(3) 0.0645(19) 0.071(3) -0.0040(18) -0.013(2) -0.0032(19)
O20' 0.113(15) 0.178(14) 0.153(13) 0.097(11) -0.004(11) -0.010(12)
O21' 0.048(6) 0.087(9) 0.095(9) 0.008(8) 0.011(7) -0.010(6)
O23' 0.083(7) 0.092(7) 0.090(8) 0.033(7) -0.012(6) -0.005(6)
O24' 0.080(6) 0.050(5) 0.068(7) -0.011(6) 0.015(5) 0.005(4)
O25' 0.068(6) 0.039(6) 0.150(7) 0.020(6) 0.005(6) -0.018(5)
O26' 0.065(6) 0.064(5) 0.073(7) -0.010(6) -0.019(6) -0.008(5)
C25' 0.091(8) 0.041(7) 0.118(9) -0.023(7) -0.035(7) 0.016(7)
C26' 0.105(12) 0.061(8) 0.081(14) 0.016(9) -0.038(12) 0.006(9)
C28' 0.083(11) 0.048(9) 0.209(19) -0.018(13) -0.027(14) -0.004(8)
V1 0.0556(11) 0.0523(10) 0.0645(12) -0.0144(9) -0.0020(9) -0.0095(9)
V2 0.0539(12) 0.0621(12) 0.0807(14) -0.0176(11) -0.0026(10) -0.0108(10)
V3 0.0733(14) 0.0503(10) 0.0560(11) -0.0041(8) -0.0086(10) -0.0131(9)
V4 0.0535(12) 0.0584(12) 0.0855(15) -0.0193(11) 0.0063(11) -0.0054(9)
V5 0.0855(16) 0.0487(11) 0.0560(11) -0.0018(8) -0.0051(10) -0.0059(10)
V6 0.0866(16) 0.0474(10) 0.0540(11) -0.0107(8) -0.0050(10) -0.0104(10)
Cl1 0.101(3) 0.086(3) 0.113(3) -0.042(2) -0.002(2) -0.018(2)
O2 0.071(7) 0.110(9) 0.130(11) -0.056(8) 0.003(7) -0.013(7)
O3 0.109(8) 0.059(5) 0.072(6) -0.013(4) -0.017(6) -0.018(5)
O4 0.074(7) 0.092(8) 0.128(10) -0.031(7) 0.020(7) -0.011(6)
O5 0.122(11) 0.070(7) 0.107(9) -0.024(6) 0.005(8) -0.013(7)
O6 0.129(10) 0.061(5) 0.057(5) -0.006(4) -0.014(5) -0.026(6)
O7 0.057(5) 0.056(4) 0.071(5) -0.024(4) 0.009(4) -0.001(4)
O8 0.083(6) 0.062(5) 0.051(4) -0.012(4) -0.008(4) -0.012(4)
O9 0.060(5) 0.066(5) 0.085(6) -0.020(5) -0.008(5) -0.008(4)
O10 0.081(6) 0.043(4) 0.077(6) -0.010(4) -0.002(5) -0.010(4)
O11 0.074(6) 0.068(5) 0.069(5) -0.018(4) 0.011(4) -0.025(5)
O12 0.064(5) 0.059(5) 0.079(6) -0.013(4) -0.017(5) 0.006(4)
O13 0.090(7) 0.053(5) 0.077(6) -0.013(4) 0.020(5) -0.018(5)
O14 0.075(6) 0.064(5) 0.094(7) -0.006(5) -0.029(5) 0.009(5)
O15 0.070(6) 0.068(5) 0.088(6) -0.019(5) -0.025(5) -0.019(5)
O16 0.088(7) 0.048(4) 0.063(5) -0.003(4) -0.009(5) -0.011(4)
O17 0.084(7) 0.068(5) 0.073(6) -0.030(5) 0.014(5) 0.000(5)
O18 0.110(8) 0.053(5) 0.058(5) -0.011(4) -0.017(5) -0.005(5)
O19 0.053(4) 0.048(4) 0.056(4) -0.016(3) -0.002(3) -0.006(3)
C1 0.061(7) 0.052(6) 0.077(8) -0.016(6) 0.011(6) -0.005(5)
C2 0.074(9) 0.058(7) 0.085(9) -0.018(7) 0.008(7) -0.005(6)
C3 0.127(15) 0.076(9) 0.055(7) -0.014(6) -0.007(8) -0.030(9)
C4 0.085(11) 0.087(11) 0.095(11) -0.018(9) -0.002(9) -0.024(9)
C5 0.061(8) 0.076(9) 0.089(10) -0.012(7) -0.012(7) -0.020(7)
C6 0.092(12) 0.113(14) 0.102(12) -0.023(11) -0.019(10) -0.049(11)
C9 0.087(10) 0.067(8) 0.079(9) -0.014(7) 0.008(7) -0.040(7)
C10 0.17(2) 0.092(13) 0.082(11) -0.013(10) 0.047(13) -0.044(14)
C11 0.100(13) 0.073(10) 0.109(13) -0.012(9) -0.011(11) 0.013(9)
C12 0.072(11) 0.141(19) 0.108(14) 0.002(13) -0.031(10) 0.003(11)
C13 0.126(18) 0.146(18) 0.118(15) -0.009(14) 0.053(13) -0.043(14)
C14 0.15(2) 0.19(2) 0.109(17) 0.026(17) -0.010(15) -0.08(2)
C17 0.15(2) 0.128(19) 0.13(2) -0.029(16) -0.040(17) -0.036(17)
C18 0.084(13) 0.15(2) 0.107(14) -0.051(14) -0.015(11) -0.007(13)
C19 0.16(2) 0.052(8) 0.089(11) -0.018(7) -0.025(12) -0.015(10)
C20 0.115(16) 0.085(12) 0.125(17) -0.008(11) 0.026(13) -0.020(11)
C23 0.103(13) 0.079(10) 0.073(9) -0.015(7) -0.006(8) -0.004(9)
C24 0.17(2) 0.085(11) 0.057(8) -0.015(7) -0.025(10) 0.009(12)
C7 0.093(18) 0.042(8) 0.081(17) -0.022(10) 0.005(14) -0.013(8)
C8 0.104(19) 0.053(11) 0.096(16) -0.007(12) 0.025(19) -0.016(12)
C15 0.09(2) 0.15(3) 0.14(3) -0.01(2) -0.048(19) 0.03(2)
C16 0.072(14) 0.101(17) 0.090(17) 0.046(15) -0.013(14) 0.007(11)
C21 0.092(18) 0.117(19) 0.074(13) -0.030(13) 0.008(12) 0.034(16)
C22 0.093(16) 0.106(17) 0.098(17) -0.032(13) 0.009(15) 0.025(14)
C7' 0.101(19) 0.043(10) 0.10(2) -0.008(12) 0.021(17) -0.016(9)
C8' 0.12(2) 0.052(9) 0.095(17) -0.005(11) 0.00(2) -0.007(13)
C15' 0.08(2) 0.074(16) 0.10(2) -0.012(17) -0.033(19) 0.017(15)
C16' 0.086(18) 0.12(2) 0.09(2) 0.035(19) -0.035(17) 0.000(16)
C21' 0.099(18) 0.093(17) 0.102(16) -0.036(14) 0.020(15) 0.017(14)
C22' 0.084(15) 0.12(2) 0.085(14) -0.037(13) -0.002(12) 0.035(15)

loop_
_atom_type_symbol
_atom_type_description
_atom_type_scat_dispersion_real
_atom_type_scat_dispersion_imag
_atom_type_scat_source
C C 0.0181 0.0091 'International Tables Vol C Tables 4.2.6.8 and 6.1.1.4'
H H 0.0000 0.0000 'International Tables Vol C Tables 4.2.6.8 and 6.1.1.4'
Cl Cl 0.3639 0.7018 'International Tables Vol C Tables 4.2.6.8 and 6.1.1.4'
O O 0.0492 0.0322 'International Tables Vol C Tables 4.2.6.8 and 6.1.1.4'
V V 0.0687 2.1097 'International Tables Vol C Tables 4.2.6.8 and 6.1.1.4'
W W -5.4734 5.5774 'International Tables Vol C Tables 4.2.6.8 and 6.1.1.4'

loop_
_geom_angle_atom_site_label_1
_geom_angle_atom_site_label_2
_geom_angle_atom_site_label_3
_geom_angle
_geom_angle_site_symmetry_1
_geom_angle_site_symmetry_3
_geom_angle_publ_flag
Cl5 W3 Cl6 84.07(14) . . ?
Cl5 W3 Cl6' 90.0(3) . . ?
O22 W3 Cl5 99.7(5) . . ?
O22 W3 O27 103.1(6) . . ?
O22 W3 Cl6 173.5(5) . . ?
O22 W3 O24 98.6(6) . . ?
O22 W3 O25 95.8(6) . . ?
O22 W3 Cl6' 170.2(6) . . ?
O22 W3 O24' 109.0(15) . . ?
O22 W3 O25' 111.4(11) . . ?
O27 W3 Cl5 87.1(4) . . ?
O27 W3 Cl6 82.3(3) . . ?
O27 W3 O24 156.9(5) . . ?
O27 W3 O25 93.7(6) . . ?
O27 W3 Cl6' 76.1(4) . . ?
O27 W3 O24' 147.5(14) . . ?
O27 W3 O25' 93.7(15) . . ?
O24 W3 Cl5 81.5(5) . . ?
O24 W3 Cl6 76.6(4) . . ?
O24 W3 O25 92.0(7) . . ?
O25 W3 Cl5 163.9(3) . . ?
O25 W3 Cl6 80.1(3) . . ?
O24' W3 Cl5 92.8(14) . . ?
O24' W3 Cl6' 71.4(14) . . ?
O24' W3 O25' 70(2) . . ?
O25' W3 Cl5 147.7(10) . . ?
O25' W3 Cl6' 59.2(10) . . ?
C27 O27 W3 141.9(11) . . ?
O27 C27 H27A 109.5 . . ?
O27 C27 H27B 109.5 . . ?
O27 C27 H27C 109.3 . . ?
O27 C27 H27D 109.3 . . ?
O27 C27 C28 110.6(16) . . ?
O27 C27 C28' 112(4) . . ?
H27A C27 H27B 108.1 . . ?
H27C C27 H27D 108.0 . . ?
C28 C27 H27A 109.5 . . ?
C28 C27 H27B 109.5 . . ?
C28' C27 H27C 109.3 . . ?
C28' C27 H27D 109.3 . . ?
Cl2 W1 Cl3 85.4(4) . . ?
Cl2 W1 Cl6 83.2(3) . . ?
Cl3 W1 Cl6 82.2(3) . . ?
O20 W1 Cl2 100.1(10) . . ?
O20 W1 Cl3 99.5(15) . . ?
O20 W1 Cl6 176.4(11) . . ?
O20 W1 O23 101.3(10) . . ?
O20 W1 O25 98.8(15) . . ?
O23 W1 Cl2 158.6(5) . . ?
O23 W1 Cl3 92.6(7) . . ?
O23 W1 Cl6 75.4(4) . . ?
O23 W1 O25 91.7(8) . . ?
O25 W1 Cl2 83.5(6) . . ?
O25 W1 Cl3 160.0(5) . . ?
O25 W1 Cl6 80.0(3) . . ?
Cl4 W2 Cl6 82.7(2) . . ?
O21 W2 Cl4 101.4(6) . . ?
O21 W2 Cl6 174.3(5) . . ?
O21 W2 O23 100.0(6) . . ?
O21 W2 O24 97.9(7) . . ?
O21 W2 O26 102.4(7) . . ?
O23 W2 Cl4 84.6(6) . . ?
O23 W2 Cl6 76.4(4) . . ?
O24 W2 Cl4 159.6(4) . . ?
O24 W2 Cl6 77.6(4) . . ?
O24 W2 O23 85.4(7) . . ?
O26 W2 Cl4 87.5(4) . . ?
O26 W2 Cl6 81.6(5) . . ?
O26 W2 O23 157.3(6) . . ?
O26 W2 O24 95.1(6) . . ?
W3 Cl6 W1 74.05(13) . . ?
W2 Cl6 W3 75.96(14) . . ?
W2 Cl6 W1 76.84(13) . . ?
W1 O23 W2 130.1(7) . . ?
W2 O24 W3 128.9(7) . . ?
W1 O25 W3 123.4(6) . . ?
C25 O26 W2 134.9(16) . . ?
O26 C25 H25A 110.2 . . ?
O26 C25 H25B 110.2 . . ?
O26 C25 C26 107.7(19) . . ?
H25A C25 H25B 108.5 . . ?
C26 C25 H25A 110.2 . . ?
C26 C25 H25B 110.2 . . ?
C25 C26 H26A 109.5 . . ?
C25 C26 H26B 109.5 . . ?
C25 C26 H26C 109.5 . . ?
H26A C26 H26B 109.5 . . ?
H26A C26 H26C 109.5 . . ?
H26B C26 H26C 109.5 . . ?
C27 C28 H28A 109.5 . . ?
C27 C28 H28B 109.5 . . ?
C27 C28 H28C 109.5 . . ?
H28A C28 H28B 109.5 . . ?
H28A C28 H28C 109.5 . . ?
H28B C28 H28C 109.5 . . ?
Cl2' W1' Cl6' 80.7(9) . . ?
Cl3' W1' Cl2' 84.8(12) . . ?
Cl3' W1' Cl6' 88.8(9) . . ?
O20' W1' Cl2' 101(3) . . ?
O20' W1' Cl3' 104(4) . . ?
O20' W1' Cl6' 167(4) . . ?
O20' W1' O23' 102(3) . . ?
O20' W1' O25' 108(4) . . ?
O23' W1' Cl2' 156.9(11) . . ?
O23' W1' Cl3' 93(2) . . ?
O23' W1' Cl6' 76.3(6) . . ?
O23' W1' O25' 77(2) . . ?
O25' W1' Cl2' 92.9(17) . . ?
O25' W1' Cl3' 147.8(13) . . ?
O25' W1' Cl6' 59.2(10) . . ?
Cl4' W2' Cl6' 87.7(7) . . ?
O21' W2' Cl4' 96.5(18) . . ?
O21' W2' Cl6' 173.3(14) . . ?
O21' W2' O23' 98.1(15) . . ?
O21' W2' O24' 105(2) . . ?
O21' W2' O26' 97(2) . . ?
O23' W2' Cl4' 87.0(19) . . ?
O23' W2' Cl6' 76.9(6) . . ?
O23' W2' O24' 88(2) . . ?
O24' W2' Cl4' 158.4(12) . . ?
O24' W2' Cl6' 70.7(10) . . ?
O26' W2' Cl4' 90.3(13) . . ?
O26' W2' Cl6' 87.9(14) . . ?
O26' W2' O23' 164.6(16) . . ?
O26' W2' O24' 89.1(18) . . ?
W1' Cl6' W3 85.3(4) . . ?
W2' Cl6' W3 81.0(4) . . ?
W2' Cl6' W1' 76.5(4) . . ?
W1' O23' W2' 130.0(10) . . ?
W3 O24' W2' 137(2) . . ?
W1' O25' W3 156.1(19) . . ?
C25' O26' W2' 159(5) . . ?
O26' C25' H25C 110.3 . . ?
O26' C25' H25D 110.3 . . ?
O26' C25' C26' 107(3) . . ?
H25C C25' H25D 108.5 . . ?
C26' C25' H25C 110.3 . . ?
C26' C25' H25D 110.3 . . ?
C25' C26' H26D 109.5 . . ?
C25' C26' H26E 109.5 . . ?
C25' C26' H26F 109.5 . . ?
H26D C26' H26E 109.5 . . ?
H26D C26' H26F 109.5 . . ?
H26E C26' H26F 109.5 . . ?
C27 C28' H28D 109.5 . . ?
C27 C28' H28E 109.5 . . ?
C27 C28' H28F 109.5 . . ?
H28D C28' H28E 109.5 . . ?
H28D C28' H28F 109.5 . . ?
H28E C28' H28F 109.5 . . ?
O7 V1 Cl1 97.3(3) . . ?
O7 V1 O8 88.2(4) . . ?
O7 V1 O19 82.6(3) . . ?
O8 V1 Cl1 96.4(3) . . ?
O8 V1 O19 82.5(3) . . ?
O9 V1 Cl1 97.4(3) . . ?
O9 V1 O7 165.2(4) . . ?
O9 V1 O8 88.2(4) . . ?
O9 V1 O10 90.6(4) . . ?
O9 V1 O19 82.7(4) . . ?
O10 V1 Cl1 98.0(3) . . ?
O10 V1 O7 89.3(4) . . ?
O10 V1 O8 165.6(4) . . ?
O10 V1 O19 83.1(3) . . ?
O19 V1 Cl1 178.9(3) . . ?
O2 V2 O7 101.8(5) . . ?
O2 V2 O11 99.6(7) . . ?
O2 V2 O14 101.3(7) . . ?
O2 V2 O15 98.6(5) . . ?
O2 V2 O19 177.6(5) . . ?
O7 V2 O11 87.3(4) . . ?
O7 V2 O14 88.4(4) . . ?
O7 V2 O15 159.6(4) . . ?
O7 V2 O19 80.3(3) . . ?
O11 V2 O19 79.2(4) . . ?
O14 V2 O11 159.1(5) . . ?
O14 V2 O19 79.9(4) . . ?
O15 V2 O11 88.8(4) . . ?
O15 V2 O14 88.2(5) . . ?
O15 V2 O19 79.4(4) . . ?
O3 V3 O8 100.0(4) . . ?
O3 V3 O11 98.3(6) . . ?
O3 V3 O12 99.5(6) . . ?
O3 V3 O16 98.6(4) . . ?
O3 V3 O19 178.0(4) . . ?
O8 V3 O11 88.3(4) . . ?
O8 V3 O12 90.0(4) . . ?
O8 V3 O16 161.3(4) . . ?
O8 V3 O19 81.9(3) . . ?
O11 V3 O12 162.2(4) . . ?
O11 V3 O16 87.6(4) . . ?
O11 V3 O19 81.0(4) . . ?
O12 V3 O16 88.3(4) . . ?
O12 V3 O19 81.2(4) . . ?
O16 V3 O19 79.5(3) . . ?
O4 V4 O9 101.8(6) . . ?
O4 V4 O12 101.2(6) . . ?
O4 V4 O13 100.6(7) . . ?
O4 V4 O17 99.4(6) . . ?
O4 V4 O19 178.3(6) . . ?
O9 V4 O12 87.5(4) . . ?
O9 V4 O13 89.1(4) . . ?
O9 V4 O17 158.8(4) . . ?
O9 V4 O19 79.8(3) . . ?
O12 V4 O19 79.4(4) . . ?
O13 V4 O12 158.2(4) . . ?
O13 V4 O17 87.5(4) . . ?
O13 V4 O19 78.8(4) . . ?
O17 V4 O12 87.9(4) . . ?
O17 V4 O19 79.0(4) . . ?
O5 V5 O10 99.5(5) . . ?
O5 V5 O13 100.0(6) . . ?
O5 V5 O14 100.0(6) . . ?
O5 V5 O18 99.3(5) . . ?
O5 V5 O19 179.4(5) . . ?
O10 V5 O13 89.0(4) . . ?
O10 V5 O14 88.3(5) . . ?
O10 V5 O18 161.2(4) . . ?
O10 V5 O19 81.0(3) . . ?
O13 V5 O14 160.0(4) . . ?
O13 V5 O18 87.8(5) . . ?
O13 V5 O19 79.7(4) . . ?
O14 V5 O19 80.3(4) . . ?
O18 V5 O14 88.4(5) . . ?
O18 V5 O19 80.2(3) . . ?
O6 V6 O15 100.4(6) . . ?
O6 V6 O16 99.0(4) . . ?
O6 V6 O17 99.6(6) . . ?
O6 V6 O18 101.5(4) . . ?
O6 V6 O19 178.5(4) . . ?
O15 V6 O16 87.5(5) . . ?
O15 V6 O18 88.4(5) . . ?
O15 V6 O19 79.8(3) . . ?
O16 V6 O18 159.5(4) . . ?
O16 V6 O19 79.5(3) . . ?
O17 V6 O15 160.0(4) . . ?
O17 V6 O16 88.6(5) . . ?
O17 V6 O18 88.4(5) . . ?
O17 V6 O19 80.2(3) . . ?
O18 V6 O19 80.0(3) . . ?
V2 O7 V1 107.0(4) . . ?
C1 O7 V1 127.5(8) . . ?
C1 O7 V2 121.8(8) . . ?
V3 O8 V1 106.0(4) . . ?
C3 O8 V1 130.8(9) . . ?
C3 O8 V3 122.7(9) . . ?
V4 O9 V1 107.7(4) . . ?
C5 O9 V1 123.2(9) . . ?
C5 O9 V4 125.2(9) . . ?
V5 O10 V1 106.4(4) . . ?
C7 O10 V1 128.0(14) . . ?
C7 O10 V5 120.8(14) . . ?
C7' O10 V1 121.5(16) . . ?
C7' O10 V5 121.6(16) . . ?
V3 O11 V2 109.5(5) . . ?
C9 O11 V2 125.1(10) . . ?
C9 O11 V3 121.3(10) . . ?
V3 O12 V4 109.6(4) . . ?
C11 O12 V3 121.9(11) . . ?
C11 O12 V4 124.0(11) . . ?
V5 O13 V4 111.5(5) . . ?
C13 O13 V4 118.9(15) . . ?
C13 O13 V5 125.2(15) . . ?
V5 O14 V2 109.8(4) . . ?
C15 O14 V2 125(2) . . ?
C15 O14 V5 123(2) . . ?
C15' O14 V2 122(2) . . ?
C15' O14 V5 117(2) . . ?
V6 O15 V2 110.7(4) . . ?
C17 O15 V2 123.8(15) . . ?
C17 O15 V6 123.1(15) . . ?
V6 O16 V3 110.0(4) . . ?
C19 O16 V3 123.9(9) . . ?
C19 O16 V6 124.2(10) . . ?
V6 O17 V4 110.8(5) . . ?
C21 O17 V4 121(2) . . ?
C21 O17 V6 122(2) . . ?
C21' O17 V4 120(2) . . ?
C21' O17 V6 124(2) . . ?
V5 O18 V6 109.8(4) . . ?
C23 O18 V5 121.8(9) . . ?
C23 O18 V6 123.1(10) . . ?
V1 O19 V2 90.1(3) . . ?
V1 O19 V3 89.6(3) . . ?
V1 O19 V4 89.8(3) . . ?
V1 O19 V5 89.4(3) . . ?
V1 O19 V6 179.4(4) . . ?
V2 O19 V4 179.9(4) . . ?
V3 O19 V2 90.3(3) . . ?
V3 O19 V4 89.8(3) . . ?
V3 O19 V5 179.0(4) . . ?
V3 O19 V6 91.0(3) . . ?
V5 O19 V2 90.0(3) . . ?
V5 O19 V4 90.0(3) . . ?
V6 O19 V2 90.1(3) . . ?
V6 O19 V4 90.1(3) . . ?
V6 O19 V5 90.0(3) . . ?
O7 C1 H1A 109.2 . . ?
O7 C1 H1B 109.2 . . ?
O7 C1 C2 112.2(12) . . ?
H1A C1 H1B 107.9 . . ?
C2 C1 H1A 109.2 . . ?
C2 C1 H1B 109.2 . . ?
C1 C2 H2A 109.5 . . ?
C1 C2 H2B 109.5 . . ?
C1 C2 H2C 109.5 . . ?
H2A C2 H2B 109.5 . . ?
H2A C2 H2C 109.5 . . ?
H2B C2 H2C 109.5 . . ?
O8 C3 H3A 108.7 . . ?
O8 C3 H3B 108.7 . . ?
O8 C3 C4 114.4(16) . . ?
H3A C3 H3B 107.6 . . ?
C4 C3 H3A 108.7 . . ?
C4 C3 H3B 108.7 . . ?
C3 C4 H4A 109.5 . . ?
C3 C4 H4B 109.5 . . ?
C3 C4 H4C 109.5 . . ?
H4A C4 H4B 109.5 . . ?
H4A C4 H4C 109.5 . . ?
H4B C4 H4C 109.5 . . ?
O9 C5 H5A 109.5 . . ?
O9 C5 H5B 109.5 . . ?
O9 C5 C6 110.6(13) . . ?
H5A C5 H5B 108.1 . . ?
C6 C5 H5A 109.5 . . ?
C6 C5 H5B 109.5 . . ?
C5 C6 H6A 109.5 . . ?
C5 C6 H6B 109.5 . . ?
C5 C6 H6C 109.5 . . ?
H6A C6 H6B 109.5 . . ?
H6A C6 H6C 109.5 . . ?
H6B C6 H6C 109.5 . . ?
O11 C9 H9A 109.3 . . ?
O11 C9 H9B 109.3 . . ?
H9A C9 H9B 107.9 . . ?
C10 C9 O11 111.7(13) . . ?
C10 C9 H9A 109.3 . . ?
C10 C9 H9B 109.3 . . ?
C9 C10 H10A 109.5 . . ?
C9 C10 H10B 109.5 . . ?
C9 C10 H10C 109.5 . . ?
H10A C10 H10B 109.5 . . ?
H10A C10 H10C 109.5 . . ?
H10B C10 H10C 109.5 . . ?
O12 C11 H11A 109.3 . . ?
O12 C11 H11B 109.3 . . ?
H11A C11 H11B 108.0 . . ?
C12 C11 O12 111.5(17) . . ?
C12 C11 H11A 109.3 . . ?
C12 C11 H11B 109.3 . . ?
C11 C12 H12A 109.5 . . ?
C11 C12 H12B 109.5 . . ?
C11 C12 H12C 109.5 . . ?
H12A C12 H12B 109.5 . . ?
H12A C12 H12C 109.5 . . ?
H12B C12 H12C 109.5 . . ?
O13 C13 H13A 108.1 . . ?
O13 C13 H13B 108.1 . . ?
H13A C13 H13B 107.3 . . ?
C14 C13 O13 117(3) . . ?
C14 C13 H13A 108.1 . . ?
C14 C13 H13B 108.1 . . ?
C13 C14 H14A 109.5 . . ?
C13 C14 H14B 109.5 . . ?
C13 C14 H14C 109.5 . . ?
H14A C14 H14B 109.5 . . ?
H14A C14 H14C 109.5 . . ?
H14B C14 H14C 109.5 . . ?
O15 C17 H17A 109.1 . . ?
O15 C17 H17B 109.1 . . ?
H17A C17 H17B 107.8 . . ?
C18 C17 O15 113(2) . . ?
C18 C17 H17A 109.1 . . ?
C18 C17 H17B 109.1 . . ?
C17 C18 H18A 109.5 . . ?
C17 C18 H18B 109.5 . . ?
C17 C18 H18C 109.5 . . ?
H18A C18 H18B 109.5 . . ?
H18A C18 H18C 109.5 . . ?
H18B C18 H18C 109.5 . . ?
O16 C19 H19A 107.9 . . ?
O16 C19 H19B 107.9 . . ?
O16 C19 C20 118(2) . . ?
H19A C19 H19B 107.2 . . ?
C20 C19 H19A 107.9 . . ?
C20 C19 H19B 107.9 . . ?
C19 C20 H20A 109.5 . . ?
C19 C20 H20B 109.5 . . ?
C19 C20 H20C 109.5 . . ?
H20A C20 H20B 109.5 . . ?
H20A C20 H20C 109.5 . . ?
H20B C20 H20C 109.5 . . ?
O18 C23 H23A 108.8 . . ?
O18 C23 H23B 108.8 . . ?
O18 C23 C24 113.7(16) . . ?
H23A C23 H23B 107.7 . . ?
C24 C23 H23A 108.8 . . ?
C24 C23 H23B 108.8 . . ?
C23 C24 H24A 109.5 . . ?
C23 C24 H24B 109.5 . . ?
C23 C24 H24C 109.5 . . ?
H24A C24 H24B 109.5 . . ?
H24A C24 H24C 109.5 . . ?
H24B C24 H24C 109.5 . . ?
O10 C7 H7A 109.5 . . ?
O10 C7 H7B 109.5 . . ?
O10 C7 C8 110.9(19) . . ?
H7A C7 H7B 108.1 . . ?
C8 C7 H7A 109.5 . . ?
C8 C7 H7B 109.5 . . ?
C7 C8 H8A 109.5 . . ?
C7 C8 H8B 109.5 . . ?
C7 C8 H8C 109.5 . . ?
H8A C8 H8B 109.5 . . ?
H8A C8 H8C 109.5 . . ?
H8B C8 H8C 109.5 . . ?
O14 C15 H15A 109.0 . . ?
O14 C15 H15B 109.0 . . ?
H15A C15 H15B 107.8 . . ?
C16 C15 O14 113(2) . . ?
C16 C15 H15A 109.0 . . ?
C16 C15 H15B 109.0 . . ?
C15 C16 H16A 109.5 . . ?
C15 C16 H16B 109.5 . . ?
C15 C16 H16C 109.5 . . ?
H16A C16 H16B 109.5 . . ?
H16A C16 H16C 109.5 . . ?
H16B C16 H16C 109.5 . . ?
O17 C21 H21A 109.2 . . ?
O17 C21 H21B 109.2 . . ?
H21A C21 H21B 107.9 . . ?
C22 C21 O17 112(2) . . ?
C22 C21 H21A 109.2 . . ?
C22 C21 H21B 109.2 . . ?
C21 C22 H22A 109.5 . . ?
C21 C22 H22B 109.5 . . ?
C21 C22 H22C 109.5 . . ?
H22A C22 H22B 109.5 . . ?
H22A C22 H22C 109.5 . . ?
H22B C22 H22C 109.5 . . ?
O10 C7' H7'A 109.6 . . ?
O10 C7' H7'B 109.6 . . ?
O10 C7' C8' 110(2) . . ?
H7'A C7' H7'B 108.1 . . ?
C8' C7' H7'A 109.6 . . ?
C8' C7' H7'B 109.6 . . ?
C7' C8' H8'A 109.5 . . ?
C7' C8' H8'B 109.5 . . ?
C7' C8' H8'C 109.5 . . ?
H8'A C8' H8'B 109.5 . . ?
H8'A C8' H8'C 109.5 . . ?
H8'B C8' H8'C 109.5 . . ?
O14 C15' H15C 109.3 . . ?
O14 C15' H15D 109.3 . . ?
H15C C15' H15D 108.0 . . ?
C16' C15' O14 111(2) . . ?
C16' C15' H15C 109.3 . . ?
C16' C15' H15D 109.3 . . ?
C15' C16' H16D 109.5 . . ?
C15' C16' H16E 109.5 . . ?
C15' C16' H16F 109.5 . . ?
H16D C16' H16E 109.5 . . ?
H16D C16' H16F 109.5 . . ?
H16E C16' H16F 109.5 . . ?
O17 C21' H21C 109.1 . . ?
O17 C21' H21D 109.1 . . ?
H21C C21' H21D 107.8 . . ?
C22' C21' O17 113(2) . . ?
C22' C21' H21C 109.1 . . ?
C22' C21' H21D 109.1 . . ?
C21' C22' H22D 109.5 . . ?
C21' C22' H22E 109.5 . . ?
C21' C22' H22F 109.5 . . ?
H22D C22' H22E 109.5 . . ?
H22D C22' H22F 109.5 . . ?
H22E C22' H22F 109.5 . . ?

loop_
_geom_bond_atom_site_label_1
_geom_bond_atom_site_label_2
_geom_bond_distance
_geom_bond_site_symmetry_2
_geom_bond_publ_flag
W3 Cl5 2.362(4) . ?
W3 O22 1.686(13) . ?
W3 O27 1.864(10) . ?
W3 Cl6 2.811(5) . ?
W3 O24 1.907(7) . ?
W3 O25 1.930(7) . ?
W3 Cl6' 2.816(14) . ?
W3 O24' 1.905(10) . ?
W3 O25' 1.953(9) . ?
O27 C27 1.400(18) . ?
C27 H27A 0.9700 . ?
C27 H27B 0.9700 . ?
C27 H27C 0.9700 . ?
C27 H27D 0.9700 . ?
C27 C28 1.51(3) . ?
C27 C28' 1.51(3) . ?
W1 Cl2 2.352(7) . ?
W1 Cl3 2.382(11) . ?
W1 Cl6 2.819(5) . ?
W1 O20 1.639(18) . ?
W1 O23 1.912(8) . ?
W1 O25 1.920(8) . ?
W2 Cl4 2.366(7) . ?
W2 Cl6 2.775(5) . ?
W2 O21 1.707(13) . ?
W2 O23 1.922(7) . ?
W2 O24 1.903(8) . ?
W2 O26 1.879(14) . ?
O26 C25 1.43(2) . ?
C25 H25A 0.9700 . ?
C25 H25B 0.9700 . ?
C25 C26 1.45(3) . ?
C26 H26A 0.9600 . ?
C26 H26B 0.9600 . ?
C26 H26C 0.9600 . ?
C28 H28A 0.9600 . ?
C28 H28B 0.9600 . ?
C28 H28C 0.9600 . ?
W1' Cl2' 2.349(11) . ?
W1' Cl3' 2.27(3) . ?
W1' Cl6' 2.814(13) . ?
W1' O20' 1.64(2) . ?
W1' O23' 1.914(9) . ?
W1' O25' 1.948(9) . ?
W2' Cl4' 2.37(2) . ?
W2' Cl6' 2.790(13) . ?
W2' O21' 1.699(16) . ?
W2' O23' 1.916(9) . ?
W2' O24' 2.01(3) . ?
W2' O26' 1.876(17) . ?
O26' C25' 1.42(3) . ?
C25' H25C 0.9700 . ?
C25' H25D 0.9700 . ?
C25' C26' 1.45(4) . ?
C26' H26D 0.9600 . ?
C26' H26E 0.9600 . ?
C26' H26F 0.9600 . ?
C28' H28D 0.9600 . ?
C28' H28E 0.9600 . ?
C28' H28F 0.9600 . ?
V1 Cl1 2.262(5) . ?
V1 O7 1.977(9) . ?
V1 O8 2.001(9) . ?
V1 O9 1.970(10) . ?
V1 O10 1.976(10) . ?
V1 O19 2.172(7) . ?
V2 O2 1.613(13) . ?
V2 O7 1.950(9) . ?
V2 O11 2.008(11) . ?
V2 O14 1.981(11) . ?
V2 O15 1.968(10) . ?
V2 O19 2.287(8) . ?
V3 O3 1.624(10) . ?
V3 O8 1.917(9) . ?
V3 O11 1.944(11) . ?
V3 O12 1.952(11) . ?
V3 O16 1.984(9) . ?
V3 O19 2.268(8) . ?
V4 O4 1.572(13) . ?
V4 O9 1.945(10) . ?
V4 O12 1.997(11) . ?
V4 O13 1.973(11) . ?
V4 O17 1.981(10) . ?
V4 O19 2.305(8) . ?
V5 O5 1.651(14) . ?
V5 O10 1.939(10) . ?
V5 O13 1.953(12) . ?
V5 O14 1.968(12) . ?
V5 O18 1.961(9) . ?
V5 O19 2.283(8) . ?
V6 O6 1.594(10) . ?
V6 O15 1.958(12) . ?
V6 O16 1.972(9) . ?
V6 O17 1.956(12) . ?
V6 O18 1.979(10) . ?
V6 O19 2.277(7) . ?
O7 C1 1.433(16) . ?
O8 C3 1.428(16) . ?
O9 C5 1.476(17) . ?
O10 C7 1.46(2) . ?
O10 C7' 1.46(2) . ?
O11 C9 1.452(16) . ?
O12 C11 1.47(2) . ?
O13 C13 1.45(2) . ?
O14 C15 1.51(3) . ?
O14 C15' 1.50(3) . ?
O15 C17 1.46(3) . ?
O16 C19 1.406(18) . ?
O17 C21 1.48(2) . ?
O17 C21' 1.48(2) . ?
O18 C23 1.437(19) . ?
C1 H1A 0.9700 . ?
C1 H1B 0.9700 . ?
C1 C2 1.471(19) . ?
C2 H2A 0.9600 . ?
C2 H2B 0.9600 . ?
C2 H2C 0.9600 . ?
C3 H3A 0.9700 . ?
C3 H3B 0.9700 . ?
C3 C4 1.45(3) . ?
C4 H4A 0.9600 . ?
C4 H4B 0.9600 . ?
C4 H4C 0.9600 . ?
C5 H5A 0.9700 . ?
C5 H5B 0.9700 . ?
C5 C6 1.50(2) . ?
C6 H6A 0.9600 . ?
C6 H6B 0.9600 . ?
C6 H6C 0.9600 . ?
C9 H9A 0.9700 . ?
C9 H9B 0.9700 . ?
C9 C10 1.43(2) . ?
C10 H10A 0.9600 . ?
C10 H10B 0.9600 . ?
C10 H10C 0.9600 . ?
C11 H11A 0.9700 . ?
C11 H11B 0.9700 . ?
C11 C12 1.43(3) . ?
C12 H12A 0.9600 . ?
C12 H12B 0.9600 . ?
C12 H12C 0.9600 . ?
C13 H13A 0.9700 . ?
C13 H13B 0.9700 . ?
C13 C14 1.34(4) . ?
C14 H14A 0.9600 . ?
C14 H14B 0.9600 . ?
C14 H14C 0.9600 . ?
C17 H17A 0.9700 . ?
C17 H17B 0.9700 . ?
C17 C18 1.44(3) . ?
C18 H18A 0.9600 . ?
C18 H18B 0.9600 . ?
C18 H18C 0.9600 . ?
C19 H19A 0.9700 . ?
C19 H19B 0.9700 . ?
C19 C20 1.41(3) . ?
C20 H20A 0.9600 . ?
C20 H20B 0.9600 . ?
C20 H20C 0.9600 . ?
C23 H23A 0.9700 . ?
C23 H23B 0.9700 . ?
C23 C24 1.45(3) . ?
C24 H24A 0.9600 . ?
C24 H24B 0.9600 . ?
C24 H24C 0.9600 . ?
C7 H7A 0.9700 . ?
C7 H7B 0.9700 . ?
C7 C8 1.47(3) . ?
C8 H8A 0.9600 . ?
C8 H8B 0.9600 . ?
C8 H8C 0.9600 . ?
C15 H15A 0.9700 . ?
C15 H15B 0.9700 . ?
C15 C16 1.46(4) . ?
C16 H16A 0.9600 . ?
C16 H16B 0.9600 . ?
C16 H16C 0.9600 . ?
C21 H21A 0.9700 . ?
C21 H21B 0.9700 . ?
C21 C22 1.42(3) . ?
C22 H22A 0.9600 . ?
C22 H22B 0.9600 . ?
C22 H22C 0.9600 . ?
C7' H7'A 0.9700 . ?
C7' H7'B 0.9700 . ?
C7' C8' 1.47(3) . ?
C8' H8'A 0.9600 . ?
C8' H8'B 0.9600 . ?
C8' H8'C 0.9600 . ?
C15' H15C 0.9700 . ?
C15' H15D 0.9700 . ?
C15' C16' 1.46(4) . ?
C16' H16D 0.9600 . ?
C16' H16E 0.9600 . ?
C16' H16F 0.9600 . ?
C21' H21C 0.9700 . ?
C21' H21D 0.9700 . ?
C21' C22' 1.42(3) . ?
C22' H22D 0.9600 . ?
C22' H22E 0.9600 . ?
C22' H22F 0.9600 . ?

loop_
_geom_torsion_atom_site_label_1
_geom_torsion_atom_site_label_2
_geom_torsion_atom_site_label_3
_geom_torsion_atom_site_label_4
_geom_torsion
_geom_torsion_site_symmetry_1
_geom_torsion_site_symmetry_2
_geom_torsion_site_symmetry_3
_geom_torsion_site_symmetry_4
_geom_torsion_publ_flag
W3 O27 C27 C28 145(3) . . . . ?
W3 O27 C27 C28' -178(8) . . . . ?
Cl5 W3 O27 C27 -58.3(15) . . . . ?
O22 W3 O27 C27 -157.6(16) . . . . ?
W2 O26 C25 C26 128.2(18) . . . . ?
Cl4 W2 O26 C25 -44.4(17) . . . . ?
Cl6 W3 O27 C27 26.1(15) . . . . ?
Cl6 W2 O26 C25 38.7(17) . . . . ?
O21 W2 O26 C25 -145.5(18) . . . . ?
O23 W2 O26 C25 25(3) . . . . ?
O24 W3 O27 C27 2(2) . . . . ?
O24 W2 O26 C25 115.3(17) . . . . ?
O25 W3 O27 C27 105.6(16) . . . . ?
W2' O26' C25' C26' 114(9) . . . . ?
Cl4' W2' O26' C25' -83(9) . . . . ?
Cl6' W3 O27 C27 32.5(15) . . . . ?
Cl6' W2' O26' C25' 5(9) . . . . ?
O21' W2' O26' C25' -179(9) . . . . ?
O23' W2' O26' C25' -3(14) . . . . ?
O24' W3 O27 C27 32(3) . . . . ?
O24' W2' O26' C25' 76(9) . . . . ?
O25' W3 O27 C27 89.4(18) . . . . ?
V1 O7 C1 C2 -95.3(14) . . . . ?
V1 O8 C3 C4 112.2(15) . . . . ?
V1 O9 C5 C6 113.4(15) . . . . ?
V1 O10 C7 C8 -110(3) . . . . ?
V1 O10 C7' C8' 122(3) . . . . ?
V2 O7 C1 C2 109.2(12) . . . . ?
V2 O11 C9 C10 98.4(18) . . . . ?
V2 O14 C15 C16 -91(4) . . . . ?
V2 O14 C15' C16' 117(4) . . . . ?
V2 O15 C17 C18 -94(2) . . . . ?
V3 O8 C3 C4 -77.7(16) . . . . ?
V3 O11 C9 C10 -106.8(17) . . . . ?
V3 O12 C11 C12 127.8(17) . . . . ?
V3 O16 C19 C20 -115.3(17) . . . . ?
V4 O9 C5 C6 -91.8(16) . . . . ?
V4 O12 C11 C12 -79(2) . . . . ?
V4 O13 C13 C14 106(3) . . . . ?
V4 O17 C21 C22 -114(4) . . . . ?
V4 O17 C21' C22' 109(4) . . . . ?
V5 O10 C7 C8 98(3) . . . . ?
V5 O10 C7' C8' -98(3) . . . . ?
V5 O13 C13 C14 -100(3) . . . . ?
V5 O14 C15 C16 109(3) . . . . ?
V5 O14 C15' C16' -103(4) . . . . ?
V5 O18 C23 C24 -131.9(15) . . . . ?
V6 O15 C17 C18 105(2) . . . . ?
V6 O16 C19 C20 82(2) . . . . ?
V6 O17 C21 C22 96(4) . . . . ?
V6 O17 C21' C22' -98(4) . . . . ?
V6 O18 C23 C24 77(2) . . . . ?
